data_1519691
loop_
_publ_author_name
'Zhang, Chunming'
'Pan, Heqi'
'Klosin, Jerzy'
'Tu, Siyu'
'Jaganathan, Arvind'
'Fontaine, Philip P.'

_publ_section_title
;
 Synthetic Optimization and Scale-Up of Imino--Amido Hafnium and Zirconium
 Olefin Polymerization Catalysts
;
_journal_issue 10
_journal_name_full 'Organic Process Research &amp; Development'
_journal_page_first 1383
_journal_paper_doi 10.1021/acs.oprd.5b00047
_journal_volume 19
_journal_year 2015
_chemical_formula_sum 'C28 H52 N2 Zr'
_chemical_formula_weight 507.93
_space_group_crystal_system triclinic
_space_group_IT_number 2
_space_group_name_Hall '-P 1'
_space_group_name_H-M_alt 'P -1'
_symmetry_space_group_name_Hall '-P 1'
_symmetry_space_group_name_H-M 'P -1'
_atom_sites_solution_hydrogens geom
_audit_creation_method SHELXL-2014/7
_cell_angle_alpha 80.898(3)
_cell_angle_beta 88.203(3)
_cell_angle_gamma 89.242(3)
_cell_formula_units_Z 4
_cell_length_a 9.7837(5)
_cell_length_b 17.3161(10)
_cell_length_c 17.4313(10)
_cell_measurement_reflns_used 9930
_cell_measurement_temperature 100(2)
_cell_measurement_theta_max 28.05
_cell_measurement_theta_min 2.37
_cell_volume 2914.4(3)
_computing_cell_refinement 'Bruker SAINT'
_computing_data_collection 'Bruker APEX2'
_computing_data_reduction 'Bruker SAINT'
_computing_molecular_graphics 'Bruker SHELXTL'
_computing_publication_material 'Bruker SHELXTL'
_computing_structure_refinement 'SHELXL-2014/7 (Sheldrick, 2014)'
_computing_structure_solution 'SHELXS-97 (Sheldrick 2008)'
_diffrn_ambient_temperature 100(2)
_diffrn_measured_fraction_theta_full 0.990
_diffrn_measured_fraction_theta_max 0.992
_diffrn_measurement_device_type 'Bruker APEX-II CCD'
_diffrn_measurement_method '\f and \w scans'
_diffrn_radiation_type MoK\a
_diffrn_radiation_wavelength 0.71073
_diffrn_reflns_av_R_equivalents 0.0298
_diffrn_reflns_av_unetI/netI 0.0276
_diffrn_reflns_laue_measured_fraction_full 0.990
_diffrn_reflns_laue_measured_fraction_max 0.992
_diffrn_reflns_limit_h_max 12
_diffrn_reflns_limit_h_min -12
_diffrn_reflns_limit_k_max 21
_diffrn_reflns_limit_k_min -21
_diffrn_reflns_limit_l_max 22
_diffrn_reflns_limit_l_min -21
_diffrn_reflns_number 46353
_diffrn_reflns_point_group_measured_fraction_full 0.990
_diffrn_reflns_point_group_measured_fraction_max 0.992
_diffrn_reflns_theta_full 25.242
_diffrn_reflns_theta_max 26.732
_diffrn_reflns_theta_min 1.184
_exptl_absorpt_coefficient_mu 0.393
_exptl_absorpt_correction_T_max 0.938
_exptl_absorpt_correction_T_min 0.914
_exptl_absorpt_correction_type multi-scan
_exptl_crystal_colour yellow
_exptl_crystal_density_diffrn 1.158
_exptl_crystal_description block
_exptl_crystal_F_000 1096
_exptl_crystal_size_max 0.233
_exptl_crystal_size_mid 0.164
_exptl_crystal_size_min 0.164
_refine_diff_density_max 2.568
_refine_diff_density_min -1.468
_refine_diff_density_rms 0.128
_refine_ls_extinction_method none
_refine_ls_goodness_of_fit_ref 1.154
_refine_ls_hydrogen_treatment constr
_refine_ls_matrix_type full
_refine_ls_number_parameters 601
_refine_ls_number_reflns 12279
_refine_ls_number_restraints 60
_refine_ls_restrained_S_all 1.151
_refine_ls_R_factor_all 0.0747
_refine_ls_R_factor_gt 0.0683
_refine_ls_shift/su_max 0.001
_refine_ls_shift/su_mean 0.000
_refine_ls_structure_factor_coef Fsqd
_refine_ls_weighting_details 'w=1/[\s^2^(Fo^2^)+(0.0404P)^2^+23.0124P] where P=(Fo^2^+2Fc^2^)/3'
_refine_ls_weighting_scheme calc
_refine_ls_wR_factor_gt 0.1822
_refine_ls_wR_factor_ref 0.1860
_reflns_Friedel_coverage 0.000
_reflns_number_gt 10869
_reflns_number_total 12279
_reflns_threshold_expression 'I > 2\s(I)'
_cod_data_source_file op5b00047_si_002.cif
_cod_data_source_block Complex_15
_cod_depositor_comments 'Adding full bibliography for 1519691.cif.'
_cod_database_code 1519691
_shelx_shelxl_version_number 2014/7
_shelx_space_group_comment
; 
The symmetry employed for this shelxl refinement is uniquely defined 
by the following loop, which should always be used as a source of 
symmetry information in preference to the above space-group names. 
They are only intended as comments. 
;
_shelx_estimated_absorpt_t_min 0.914
_shelx_estimated_absorpt_t_max 0.938

loop_
_space_group_symop_operation_xyz
'x, y, z'
'-x, -y, -z'

loop_
_atom_site_label
_atom_site_type_symbol
_atom_site_fract_x
_atom_site_fract_y
_atom_site_fract_z
_atom_site_U_iso_or_equiv
_atom_site_adp_type
_atom_site_occupancy
_atom_site_site_symmetry_order
_atom_site_calc_flag
_atom_site_refinement_flags_posn
_atom_site_refinement_flags_adp
_atom_site_refinement_flags_occupancy
_atom_site_disorder_assembly
_atom_site_disorder_group
Zr1 Zr -0.01949(5) 0.21920(3) 0.23353(3) 0.01806(12) Uani 1 1 d . . . . .
Zr2 Zr 0.49355(5) 0.71498(3) 0.22172(3) 0.02027(13) Uani 1 1 d . . . . .
N1 N 0.2161(4) 0.2488(2) 0.2434(2) 0.0218(9) Uani 1 1 d . . . . .
N2 N 0.0169(4) 0.3338(2) 0.1848(2) 0.0169(8) Uani 1 1 d . . . . .
N3 N 0.2551(4) 0.7457(2) 0.2320(2) 0.0211(8) Uani 1 1 d . . . . .
N4 N 0.4576(4) 0.8285(2) 0.1699(2) 0.0192(8) Uani 1 1 d . . . . .
C1 C -0.2544(5) 0.1956(3) 0.2197(3) 0.0175(9) Uani 1 1 d . . . . .
H1A H -0.2997 0.1852 0.2712 0.026 Uiso 1 1 calc R U . . .
H1B H -0.2643 0.1502 0.1932 0.026 Uiso 1 1 calc R U . . .
H1C H -0.2964 0.2416 0.1890 0.026 Uiso 1 1 calc R U . . .
C2 C 0.0623(6) 0.1228(3) 0.1710(3) 0.0277(11) Uani 1 1 d . . . . .
H2A H 0.0131 0.1235 0.1227 0.042 Uiso 1 1 calc R U . . .
H2B H 0.0492 0.0721 0.2043 0.042 Uiso 1 1 calc R U . . .
H2C H 0.1600 0.1309 0.1587 0.042 Uiso 1 1 calc R U . . .
C3 C -0.0141(6) 0.1856(4) 0.3632(3) 0.0337(13) Uani 1 1 d . . . . .
H3A H 0.0056 0.2319 0.3867 0.051 Uiso 1 1 calc R U . . .
H3B H 0.0573 0.1459 0.3764 0.051 Uiso 1 1 calc R U . . .
H3C H -0.1030 0.1644 0.3831 0.051 Uiso 1 1 calc R U . . .
C4 C 0.4048(5) 0.3413(3) 0.2026(3) 0.0298(12) Uani 1 1 d . . . . .
H4A H 0.4194 0.3822 0.2344 0.045 Uiso 1 1 calc R U . . .
H4B H 0.4274 0.3616 0.1480 0.045 Uiso 1 1 calc R U . . .
H4C H 0.4637 0.2961 0.2202 0.045 Uiso 1 1 calc R U . . .
C5 C 0.2576(5) 0.3167(3) 0.2105(3) 0.0217(10) Uani 1 1 d . . . . .
C6 C 0.1496(5) 0.3753(3) 0.1781(3) 0.0199(10) Uani 1 1 d . . . . .
C7 C 0.1891(5) 0.4107(3) 0.0938(3) 0.0246(11) Uani 1 1 d . . . . .
H7A H 0.2105 0.3686 0.0638 0.037 Uiso 1 1 calc R U . . .
H7B H 0.2694 0.4440 0.0935 0.037 Uiso 1 1 calc R U . . .
H7C H 0.1125 0.4421 0.0704 0.037 Uiso 1 1 calc R U . . .
C8 C 0.1484(6) 0.4426(3) 0.2266(3) 0.0284(11) Uani 1 1 d . . . . .
H8A H 0.0757 0.4801 0.2090 0.043 Uiso 1 1 calc R U . . .
H8B H 0.2369 0.4690 0.2202 0.043 Uiso 1 1 calc R U . . .
H8C H 0.1317 0.4213 0.2816 0.043 Uiso 1 1 calc R U . . .
C9 C -0.1013(5) 0.3785(3) 0.1540(3) 0.0187(9) Uani 1 1 d . . . . .
C10 C -0.1366(5) 0.3773(3) 0.0759(3) 0.0205(10) Uani 1 1 d . . . . .
C11 C -0.2522(5) 0.4207(3) 0.0474(3) 0.0230(10) Uani 1 1 d . . . . .
H11 H -0.2780 0.4205 -0.0047 0.028 Uiso 1 1 calc R U . . .
C12 C -0.3285(5) 0.4636(3) 0.0938(3) 0.0259(11) Uani 1 1 d . . . . .
H12 H -0.4032 0.4947 0.0728 0.031 Uiso 1 1 calc R U . . .
C13 C -0.2966(5) 0.4614(3) 0.1707(3) 0.0236(10) Uani 1 1 d . . . . .
H13 H -0.3516 0.4900 0.2024 0.028 Uiso 1 1 calc R U . . .
C14 C -0.1851(5) 0.4179(3) 0.2028(3) 0.0212(10) Uani 1 1 d . . . . .
C15 C -0.1669(5) 0.4113(3) 0.2898(3) 0.0247(10) Uani 1 1 d . . . . .
H15 H -0.0786 0.3830 0.3025 0.030 Uiso 1 1 calc R U . . .
C16 C -0.1605(6) 0.4907(3) 0.3180(4) 0.0342(13) Uani 1 1 d . . . . .
H16A H -0.0865 0.5218 0.2898 0.051 Uiso 1 1 calc R U . . .
H16B H -0.1434 0.4825 0.3738 0.051 Uiso 1 1 calc R U . . .
H16C H -0.2477 0.5186 0.3084 0.051 Uiso 1 1 calc R U . . .
C17 C -0.2824(6) 0.3628(4) 0.3349(3) 0.0333(12) Uani 1 1 d . . . . .
H17A H -0.3705 0.3884 0.3222 0.050 Uiso 1 1 calc R U . . .
H17B H -0.2684 0.3587 0.3908 0.050 Uiso 1 1 calc R U . . .
H17C H -0.2819 0.3104 0.3204 0.050 Uiso 1 1 calc R U . . .
C18 C -0.0630(5) 0.3283(3) 0.0229(3) 0.0237(10) Uani 1 1 d . . . . .
H18 H 0.0200 0.3052 0.0500 0.028 Uiso 1 1 calc R U . . .
C19 C -0.0149(6) 0.3762(3) -0.0556(3) 0.0303(12) Uani 1 1 d . . . . .
H19A H -0.0947 0.3945 -0.0863 0.045 Uiso 1 1 calc R U . . .
H19B H 0.0428 0.3432 -0.0843 0.045 Uiso 1 1 calc R U . . .
H19C H 0.0377 0.4213 -0.0461 0.045 Uiso 1 1 calc R U . . .
C20 C -0.1529(7) 0.2603(3) 0.0078(3) 0.0339(13) Uani 1 1 d . . . . .
H20A H -0.1786 0.2281 0.0574 0.051 Uiso 1 1 calc R U . . .
H20B H -0.1017 0.2283 -0.0250 0.051 Uiso 1 1 calc R U . . .
H20C H -0.2356 0.2813 -0.0186 0.051 Uiso 1 1 calc R U . . .
C21 C 0.3145(5) 0.1900(3) 0.2795(3) 0.0253(11) Uani 1 1 d . . . . .
H21A H 0.3941 0.1879 0.2433 0.030 Uiso 1 1 calc R U . . .
H21B H 0.2708 0.1380 0.2878 0.030 Uiso 1 1 calc R U . . .
C22 C 0.3648(6) 0.2070(3) 0.3570(3) 0.0282(11) Uani 1 1 d . . . . .
H22A H 0.2856 0.2121 0.3926 0.034 Uiso 1 1 calc R U . . .
H22B H 0.4150 0.2570 0.3487 0.034 Uiso 1 1 calc R U . . .
C23 C 0.4589(6) 0.1410(3) 0.3935(3) 0.0265(11) Uani 1 1 d . . . . .
H23A H 0.4026 0.0944 0.4127 0.032 Uiso 1 1 calc R U . . .
H23B H 0.5228 0.1270 0.3526 0.032 Uiso 1 1 calc R U . . .
C24 C 0.5417(6) 0.1599(3) 0.4600(3) 0.0279(11) Uani 1 1 d . . . . .
H24A H 0.4792 0.1694 0.5033 0.033 Uiso 1 1 calc R U . . .
H24B H 0.5945 0.2082 0.4425 0.033 Uiso 1 1 calc R U . . .
C25 C 0.6400(6) 0.0928(3) 0.4887(3) 0.0323(12) Uani 1 1 d . . . . .
H25A H 0.5852 0.0474 0.5134 0.039 Uiso 1 1 calc R U . . .
H25B H 0.6893 0.0773 0.4430 0.039 Uiso 1 1 calc R U . . .
C26 C 0.7447(6) 0.1096(4) 0.5458(3) 0.0320(12) Uani 1 1 d . . . . .
H26A H 0.6969 0.1248 0.5921 0.038 Uiso 1 1 calc R U . . .
H26B H 0.8016 0.1542 0.5214 0.038 Uiso 1 1 calc R U . . .
C27 C 0.8378(7) 0.0386(4) 0.5714(4) 0.0444(16) Uani 1 1 d . . . . .
H27A H 0.7835 -0.0023 0.6046 0.053 Uiso 1 1 calc R U . . .
H27B H 0.8704 0.0169 0.5248 0.053 Uiso 1 1 calc R U . . .
C28 C 0.9595(7) 0.0576(4) 0.6155(4) 0.0426(15) Uani 1 1 d . . . . .
H28A H 1.0139 0.0981 0.5831 0.064 Uiso 1 1 calc R U . . .
H28B H 1.0158 0.0104 0.6289 0.064 Uiso 1 1 calc R U . . .
H28C H 0.9282 0.0765 0.6632 0.064 Uiso 1 1 calc R U . . .
C29 C 0.4148(5) 0.6162(3) 0.1653(4) 0.0297(12) Uani 1 1 d . . . . .
H29A H 0.3181 0.6255 0.1536 0.045 Uiso 1 1 calc R U . . .
H29B H 0.4246 0.5667 0.2008 0.045 Uiso 1 1 calc R U . . .
H29C H 0.4674 0.6135 0.1170 0.045 Uiso 1 1 calc R U . . .
C30 C 0.4817(7) 0.6919(4) 0.3520(3) 0.0387(14) Uani 1 1 d . . . . .
H30A H 0.4584 0.7405 0.3717 0.058 Uiso 1 1 calc R U . . .
H30B H 0.5703 0.6723 0.3719 0.058 Uiso 1 1 calc R U . . .
H30C H 0.4112 0.6528 0.3695 0.058 Uiso 1 1 calc R U . . .
C31 C 0.7287(5) 0.6896(3) 0.2033(3) 0.0180(9) Uani 1 1 d . . . . .
H31A H 0.7721 0.7358 0.1730 0.027 Uiso 1 1 calc R U . . .
H31B H 0.7404 0.6450 0.1754 0.027 Uiso 1 1 calc R U . . .
H31C H 0.7714 0.6775 0.2540 0.027 Uiso 1 1 calc R U . . .
C32 C 0.0677(5) 0.8371(3) 0.1881(3) 0.0287(11) Uani 1 1 d . . . . .
H32A H 0.0391 0.8318 0.1358 0.043 Uiso 1 1 calc R U . . .
H32B H 0.0578 0.8918 0.1957 0.043 Uiso 1 1 calc R U . . .
H32C H 0.0103 0.8040 0.2269 0.043 Uiso 1 1 calc R U . . .
C33 C 0.2146(5) 0.8120(3) 0.1973(3) 0.0234(10) Uani 1 1 d . . . . .
C34 C 0.3238(5) 0.8702(3) 0.1639(3) 0.0213(10) Uani 1 1 d . . . . .
C35 C 0.3185(6) 0.9374(3) 0.2126(3) 0.0281(11) Uani 1 1 d . . . . .
H35A H 0.3261 0.9158 0.2677 0.042 Uiso 1 1 calc R U . . .
H35B H 0.2316 0.9659 0.2046 0.042 Uiso 1 1 calc R U . . .
H35C H 0.3945 0.9732 0.1963 0.042 Uiso 1 1 calc R U . . .
C36 C 0.2921(5) 0.9060(3) 0.0802(3) 0.0261(11) Uani 1 1 d . . . . .
H36A H 0.3673 0.9402 0.0581 0.039 Uiso 1 1 calc R U . . .
H36B H 0.2072 0.9367 0.0799 0.039 Uiso 1 1 calc R U . . .
H36C H 0.2817 0.8642 0.0490 0.039 Uiso 1 1 calc R U . . .
C37 C 0.5776(5) 0.8718(3) 0.1415(3) 0.0187(9) Uani 1 1 d . . . . .
C38 C 0.6257(5) 0.8726(3) 0.0633(3) 0.0207(10) Uani 1 1 d . . . . .
C39 C 0.7424(5) 0.9148(3) 0.0372(3) 0.0234(10) Uani 1 1 d . . . . .
H39 H 0.7749 0.9155 -0.0148 0.028 Uiso 1 1 calc R U . . .
C40 C 0.8126(5) 0.9559(3) 0.0853(3) 0.0271(11) Uani 1 1 d . . . . .
H40 H 0.8903 0.9860 0.0659 0.033 Uiso 1 1 calc R U . . .
C41 C 0.7686(5) 0.9528(3) 0.1617(3) 0.0259(11) Uani 1 1 d . . . . .
H41 H 0.8175 0.9807 0.1946 0.031 Uiso 1 1 calc R U . . .
C42 C 0.6549(5) 0.9100(3) 0.1917(3) 0.0222(10) Uani 1 1 d . . . . .
C43 C 0.5580(5) 0.8260(3) 0.0081(3) 0.0243(10) Uani 1 1 d . . . . .
H43 H 0.4715 0.8036 0.0341 0.029 Uiso 1 1 calc R U . . .
C44 C 0.6503(6) 0.7576(3) -0.0081(4) 0.0345(13) Uani 1 1 d . . . . .
H44A H 0.7371 0.7780 -0.0322 0.052 Uiso 1 1 calc R U . . .
H44B H 0.6047 0.7280 -0.0432 0.052 Uiso 1 1 calc R U . . .
H44C H 0.6682 0.7232 0.0409 0.052 Uiso 1 1 calc R U . . .
C45 C 0.5209(6) 0.8764(3) -0.0690(3) 0.0300(12) Uani 1 1 d . . . . .
H45A H 0.4691 0.9226 -0.0585 0.045 Uiso 1 1 calc R U . . .
H45B H 0.4652 0.8458 -0.0988 0.045 Uiso 1 1 calc R U . . .
H45C H 0.6048 0.8929 -0.0990 0.045 Uiso 1 1 calc R U . . .
C46 C 0.6249(6) 0.9009(3) 0.2786(3) 0.0262(11) Uani 1 1 d . . . . .
H46 H 0.5355 0.8734 0.2896 0.031 Uiso 1 1 calc R U . . .
C47 C 0.7344(6) 0.8501(4) 0.3237(3) 0.0323(12) Uani 1 1 d . . . . .
H47A H 0.7371 0.7984 0.3075 0.049 Uiso 1 1 calc R U . . .
H47B H 0.7124 0.8445 0.3795 0.049 Uiso 1 1 calc R U . . .
H47C H 0.8238 0.8750 0.3128 0.049 Uiso 1 1 calc R U . . .
C48 C 0.6123(7) 0.9792(4) 0.3086(4) 0.0387(14) Uani 1 1 d . . . . .
H48A H 0.7002 1.0063 0.3010 0.058 Uiso 1 1 calc R U . . .
H48B H 0.5865 0.9700 0.3640 0.058 Uiso 1 1 calc R U . . .
H48C H 0.5420 1.0116 0.2798 0.058 Uiso 1 1 calc R U . . .
C49 C 0.1557(5) 0.6887(3) 0.2732(3) 0.0243(10) Uani 1 1 d . . . . .
H49A H 0.1968 0.6355 0.2802 0.029 Uiso 1 1 calc R U . . .
H49B H 0.0731 0.6883 0.2419 0.029 Uiso 1 1 calc R U . . .
C50 C 0.1158(6) 0.7105(3) 0.3527(3) 0.0326(12) Uani 1 1 d . . . . .
H50A H 0.1997 0.7125 0.3825 0.039 Uiso 1 1 calc R U . . .
H50B H 0.0745 0.7635 0.3448 0.039 Uiso 1 1 calc R U . . .
C51 C 0.0163(6) 0.6546(3) 0.4003(3) 0.0306(12) Uani 1 1 d . . . . .
H51A H 0.0552 0.6009 0.4073 0.037 Uiso 1 1 calc R U . . .
H51B H -0.0703 0.6544 0.3725 0.037 Uiso 1 1 calc R U . . .
C52 C -0.0126(7) 0.6791(4) 0.4802(4) 0.0443(16) Uani 1 1 d . U . . .
H52A H 0.0755 0.6813 0.5062 0.053 Uiso 1 1 calc R U . . .
H52B H -0.0520 0.7326 0.4722 0.053 Uiso 1 1 calc R U . . .
C53 C -0.1083(8) 0.6264(5) 0.5344(4) 0.0542(19) Uani 1 1 d . U . . .
H53A H -0.0724 0.5722 0.5404 0.065 Uiso 1 1 calc R U . . .
H53B H -0.1099 0.6431 0.5862 0.065 Uiso 1 1 calc R U . . .
C54 C -0.2485(8) 0.6277(5) 0.5067(5) 0.058(2) Uani 1 1 d . U . . .
H54A H -0.2485 0.5978 0.4627 0.070 Uiso 1 1 calc R U . A 1
H54B H -0.2719 0.6825 0.4855 0.070 Uiso 1 1 calc R U . A 1
C55 C -0.3607(12) 0.5967(7) 0.5623(7) 0.047(3) Uani 0.69(2) 1 d . U P B 1
H55A H -0.4501 0.6076 0.5374 0.056 Uiso 0.69(2) 1 calc R U P B 1
H55B H -0.3599 0.6231 0.6086 0.056 Uiso 0.69(2) 1 calc R U P B 1
C56 C -0.3425(19) 0.5096(8) 0.5865(10) 0.079(5) Uani 0.69(2) 1 d . U P B 1
H56A H -0.3344 0.4842 0.5401 0.119 Uiso 0.69(2) 1 calc R U P B 1
H56B H -0.4218 0.4887 0.6184 0.119 Uiso 0.69(2) 1 calc R U P B 1
H56C H -0.2595 0.4994 0.6166 0.119 Uiso 0.69(2) 1 calc R U P B 1
C55' C -0.330(3) 0.551(2) 0.5826(19) 0.061(7) Uani 0.31(2) 1 d . U P B 2
H55C H -0.2737 0.5027 0.5906 0.073 Uiso 0.31(2) 1 calc R U P B 2
H55D H -0.3427 0.5706 0.6328 0.073 Uiso 0.31(2) 1 calc R U P B 2
C56' C -0.453(3) 0.5384(15) 0.5517(19) 0.065(9) Uani 0.31(2) 1 d . U P B 2
H56D H -0.5073 0.5870 0.5449 0.097 Uiso 0.31(2) 1 calc R U P B 2
H56E H -0.5032 0.4979 0.5869 0.097 Uiso 0.31(2) 1 calc R U P B 2
H56F H -0.4379 0.5213 0.5011 0.097 Uiso 0.31(2) 1 calc R U P B 2

loop_
_atom_site_aniso_label
_atom_site_aniso_U_11
_atom_site_aniso_U_22
_atom_site_aniso_U_33
_atom_site_aniso_U_23
_atom_site_aniso_U_13
_atom_site_aniso_U_12
Zr1 0.0192(2) 0.0125(2) 0.0211(2) 0.00137(16) 0.00101(17) -0.00187(16)
Zr2 0.0200(2) 0.0137(2) 0.0252(3) 0.00290(17) -0.00218(18) 0.00164(17)
N1 0.021(2) 0.020(2) 0.023(2) 0.0020(16) -0.0030(16) 0.0049(16)
N2 0.0169(19) 0.0117(17) 0.0204(19) 0.0035(14) -0.0016(15) -0.0028(14)
N3 0.023(2) 0.0153(19) 0.023(2) 0.0019(16) 0.0015(16) -0.0014(16)
N4 0.019(2) 0.0167(19) 0.020(2) 0.0005(15) 0.0006(15) 0.0020(15)
C1 0.015(2) 0.014(2) 0.023(2) -0.0016(17) -0.0048(17) 0.0036(17)
C2 0.028(3) 0.020(2) 0.033(3) -0.002(2) 0.000(2) -0.003(2)
C3 0.036(3) 0.036(3) 0.027(3) 0.002(2) 0.005(2) -0.002(2)
C4 0.017(2) 0.034(3) 0.036(3) 0.005(2) -0.005(2) -0.002(2)
C5 0.020(2) 0.022(2) 0.022(2) 0.0013(19) -0.0028(18) -0.0026(19)
C6 0.019(2) 0.014(2) 0.025(2) 0.0036(18) -0.0017(18) -0.0033(18)
C7 0.019(2) 0.022(2) 0.028(3) 0.009(2) -0.0006(19) -0.0025(19)
C8 0.027(3) 0.022(3) 0.035(3) -0.001(2) -0.001(2) -0.009(2)
C9 0.016(2) 0.011(2) 0.027(2) 0.0032(18) -0.0018(18) -0.0036(17)
C10 0.020(2) 0.013(2) 0.026(2) 0.0042(18) 0.0005(19) -0.0032(18)
C11 0.022(2) 0.020(2) 0.025(2) 0.0062(19) -0.0043(19) -0.0038(19)
C12 0.021(3) 0.021(2) 0.033(3) 0.005(2) -0.002(2) 0.0012(19)
C13 0.020(2) 0.019(2) 0.031(3) -0.001(2) 0.001(2) 0.0018(19)
C14 0.019(2) 0.016(2) 0.028(3) 0.0010(19) 0.0008(19) -0.0056(18)
C15 0.022(3) 0.026(3) 0.026(3) -0.003(2) -0.001(2) 0.001(2)
C16 0.037(3) 0.032(3) 0.036(3) -0.011(2) -0.003(2) 0.001(2)
C17 0.028(3) 0.041(3) 0.029(3) 0.001(2) 0.003(2) -0.001(2)
C18 0.026(3) 0.021(2) 0.024(2) -0.0007(19) -0.004(2) 0.002(2)
C19 0.032(3) 0.035(3) 0.023(3) -0.002(2) 0.001(2) 0.003(2)
C20 0.043(3) 0.026(3) 0.034(3) -0.009(2) -0.006(2) 0.000(2)
C21 0.023(3) 0.024(3) 0.028(3) 0.002(2) -0.005(2) 0.007(2)
C22 0.028(3) 0.024(3) 0.031(3) 0.001(2) -0.008(2) 0.009(2)
C23 0.028(3) 0.023(3) 0.027(3) 0.003(2) -0.007(2) 0.004(2)
C24 0.029(3) 0.029(3) 0.025(3) -0.001(2) -0.003(2) 0.001(2)
C25 0.030(3) 0.029(3) 0.035(3) 0.005(2) -0.011(2) -0.002(2)
C26 0.027(3) 0.038(3) 0.031(3) -0.002(2) -0.005(2) -0.005(2)
C27 0.036(3) 0.043(4) 0.055(4) -0.006(3) -0.021(3) -0.001(3)
C28 0.038(4) 0.047(4) 0.045(4) -0.011(3) -0.012(3) 0.001(3)
C29 0.020(3) 0.021(3) 0.048(3) -0.003(2) 0.000(2) -0.003(2)
C30 0.035(3) 0.046(4) 0.032(3) 0.007(3) -0.005(2) -0.003(3)
C31 0.016(2) 0.010(2) 0.027(2) -0.0020(17) 0.0046(18) -0.0049(16)
C32 0.020(3) 0.030(3) 0.034(3) 0.001(2) 0.003(2) 0.002(2)
C33 0.023(3) 0.024(2) 0.023(2) -0.0018(19) 0.0016(19) 0.000(2)
C34 0.019(2) 0.017(2) 0.026(2) 0.0012(19) -0.0001(19) 0.0032(18)
C35 0.025(3) 0.021(3) 0.037(3) 0.000(2) 0.001(2) 0.003(2)
C36 0.022(2) 0.022(2) 0.032(3) 0.005(2) -0.002(2) 0.004(2)
C37 0.020(2) 0.011(2) 0.023(2) 0.0011(17) 0.0020(18) 0.0015(17)
C38 0.019(2) 0.017(2) 0.024(2) 0.0026(18) -0.0007(18) 0.0037(18)
C39 0.017(2) 0.024(2) 0.027(3) 0.004(2) 0.0015(19) 0.0018(19)
C40 0.022(3) 0.021(2) 0.034(3) 0.009(2) -0.001(2) -0.001(2)
C41 0.023(3) 0.021(2) 0.033(3) -0.001(2) -0.007(2) 0.002(2)
C42 0.022(2) 0.015(2) 0.028(3) 0.0021(19) -0.0021(19) 0.0051(18)
C43 0.024(3) 0.024(2) 0.025(3) -0.003(2) 0.002(2) 0.000(2)
C44 0.039(3) 0.030(3) 0.036(3) -0.008(2) 0.002(2) 0.003(2)
C45 0.029(3) 0.037(3) 0.023(3) -0.002(2) -0.001(2) -0.001(2)
C46 0.027(3) 0.026(3) 0.026(3) -0.005(2) -0.001(2) 0.001(2)
C47 0.032(3) 0.037(3) 0.027(3) 0.001(2) -0.006(2) 0.000(2)
C48 0.046(4) 0.035(3) 0.037(3) -0.013(3) -0.004(3) 0.002(3)
C49 0.020(2) 0.022(2) 0.029(3) 0.001(2) 0.004(2) -0.0047(19)
C50 0.039(3) 0.028(3) 0.030(3) -0.003(2) 0.006(2) -0.012(2)
C51 0.031(3) 0.030(3) 0.028(3) 0.002(2) 0.003(2) -0.006(2)
C52 0.050(4) 0.054(4) 0.027(3) 0.000(3) 0.004(3) -0.013(3)
C53 0.056(5) 0.068(5) 0.035(4) 0.000(3) 0.006(3) -0.011(4)
C54 0.055(5) 0.072(5) 0.050(4) -0.017(4) 0.006(3) -0.016(4)
C55 0.048(6) 0.039(6) 0.054(6) -0.012(5) 0.021(5) -0.013(5)
C56 0.105(13) 0.028(7) 0.099(11) 0.000(7) 0.037(9) -0.024(7)
C55' 0.063(15) 0.040(16) 0.077(16) 0.007(14) -0.017(12) -0.005(13)
C56' 0.055(16) 0.036(13) 0.10(2) -0.001(13) 0.014(14) -0.013(11)

loop_
_atom_type_symbol
_atom_type_description
_atom_type_scat_dispersion_real
_atom_type_scat_dispersion_imag
_atom_type_scat_source
C C 0.0033 0.0016 'International Tables Vol C Tables 4.2.6.8 and 6.1.1.4'
H H 0.0000 0.0000 'International Tables Vol C Tables 4.2.6.8 and 6.1.1.4'
N N 0.0061 0.0033 'International Tables Vol C Tables 4.2.6.8 and 6.1.1.4'
Zr Zr -2.9673 0.5597 'International Tables Vol C Tables 4.2.6.8 and 6.1.1.4'

loop_
_geom_angle_atom_site_label_1
_geom_angle_atom_site_label_2
_geom_angle_atom_site_label_3
_geom_angle
N2 Zr1 C3 119.0(2)
N2 Zr1 C2 118.74(18)
C3 Zr1 C2 112.0(2)
N2 Zr1 C1 107.28(15)
C3 Zr1 C1 97.5(2)
C2 Zr1 C1 96.89(18)
N2 Zr1 N1 70.03(15)
C3 Zr1 N1 84.37(19)
C2 Zr1 N1 84.17(17)
C1 Zr1 N1 177.26(15)
N4 Zr2 C30 116.4(2)
N4 Zr2 C29 118.82(19)
C30 Zr2 C29 114.0(2)
N4 Zr2 C31 106.98(16)
C30 Zr2 C31 98.7(2)
C29 Zr2 C31 97.15(18)
N4 Zr2 N3 70.02(15)
C30 Zr2 N3 84.77(19)
C29 Zr2 N3 82.61(17)
C31 Zr2 N3 176.22(15)
C5 N1 C21 120.3(4)
C5 N1 Zr1 117.6(3)
C21 N1 Zr1 121.9(3)
C9 N2 C6 116.8(4)
C9 N2 Zr1 115.8(3)
C6 N2 Zr1 127.4(3)
C33 N3 C49 120.5(4)
C33 N3 Zr2 117.6(3)
C49 N3 Zr2 121.8(3)
C37 N4 C34 118.0(4)
C37 N4 Zr2 115.0(3)
C34 N4 Zr2 126.9(3)
Zr1 C1 H1A 109.5
Zr1 C1 H1B 109.5
H1A C1 H1B 109.5
Zr1 C1 H1C 109.5
H1A C1 H1C 109.5
H1B C1 H1C 109.5
Zr1 C2 H2A 109.5
Zr1 C2 H2B 109.5
H2A C2 H2B 109.5
Zr1 C2 H2C 109.5
H2A C2 H2C 109.5
H2B C2 H2C 109.5
Zr1 C3 H3A 109.5
Zr1 C3 H3B 109.5
H3A C3 H3B 109.5
Zr1 C3 H3C 109.5
H3A C3 H3C 109.5
H3B C3 H3C 109.5
C5 C4 H4A 109.5
C5 C4 H4B 109.5
H4A C4 H4B 109.5
C5 C4 H4C 109.5
H4A C4 H4C 109.5
H4B C4 H4C 109.5
N1 C5 C4 124.5(5)
N1 C5 C6 117.2(4)
C4 C5 C6 118.3(4)
N2 C6 C5 107.3(4)
N2 C6 C7 112.9(4)
C5 C6 C7 109.9(4)
N2 C6 C8 111.8(4)
C5 C6 C8 107.5(4)
C7 C6 C8 107.3(4)
C6 C7 H7A 109.5
C6 C7 H7B 109.5
H7A C7 H7B 109.5
C6 C7 H7C 109.5
H7A C7 H7C 109.5
H7B C7 H7C 109.5
C6 C8 H8A 109.5
C6 C8 H8B 109.5
H8A C8 H8B 109.5
C6 C8 H8C 109.5
H8A C8 H8C 109.5
H8B C8 H8C 109.5
C14 C9 C10 120.5(4)
C14 C9 N2 120.3(4)
C10 C9 N2 119.1(4)
C11 C10 C9 118.1(5)
C11 C10 C18 117.9(5)
C9 C10 C18 123.9(4)
C12 C11 C10 121.1(5)
C12 C11 H11 119.4
C10 C11 H11 119.4
C11 C12 C13 120.2(5)
C11 C12 H12 119.9
C13 C12 H12 119.9
C12 C13 C14 121.4(5)
C12 C13 H13 119.3
C14 C13 H13 119.3
C13 C14 C9 118.5(5)
C13 C14 C15 117.9(5)
C9 C14 C15 123.5(4)
C14 C15 C16 113.5(4)
C14 C15 C17 110.6(4)
C16 C15 C17 109.0(5)
C14 C15 H15 107.8
C16 C15 H15 107.8
C17 C15 H15 107.8
C15 C16 H16A 109.5
C15 C16 H16B 109.5
H16A C16 H16B 109.5
C15 C16 H16C 109.5
H16A C16 H16C 109.5
H16B C16 H16C 109.5
C15 C17 H17A 109.5
C15 C17 H17B 109.5
H17A C17 H17B 109.5
C15 C17 H17C 109.5
H17A C17 H17C 109.5
H17B C17 H17C 109.5
C10 C18 C20 111.0(4)
C10 C18 C19 113.2(4)
C20 C18 C19 109.5(4)
C10 C18 H18 107.6
C20 C18 H18 107.6
C19 C18 H18 107.6
C18 C19 H19A 109.5
C18 C19 H19B 109.5
H19A C19 H19B 109.5
C18 C19 H19C 109.5
H19A C19 H19C 109.5
H19B C19 H19C 109.5
C18 C20 H20A 109.5
C18 C20 H20B 109.5
H20A C20 H20B 109.5
C18 C20 H20C 109.5
H20A C20 H20C 109.5
H20B C20 H20C 109.5
N1 C21 C22 113.2(4)
N1 C21 H21A 108.9
C22 C21 H21A 108.9
N1 C21 H21B 108.9
C22 C21 H21B 108.9
H21A C21 H21B 107.8
C21 C22 C23 110.3(4)
C21 C22 H22A 109.6
C23 C22 H22A 109.6
C21 C22 H22B 109.6
C23 C22 H22B 109.6
H22A C22 H22B 108.1
C24 C23 C22 114.9(5)
C24 C23 H23A 108.5
C22 C23 H23A 108.5
C24 C23 H23B 108.5
C22 C23 H23B 108.5
H23A C23 H23B 107.5
C23 C24 C25 111.0(5)
C23 C24 H24A 109.4
C25 C24 H24A 109.4
C23 C24 H24B 109.4
C25 C24 H24B 109.4
H24A C24 H24B 108.0
C26 C25 C24 116.2(5)
C26 C25 H25A 108.2
C24 C25 H25A 108.2
C26 C25 H25B 108.2
C24 C25 H25B 108.2
H25A C25 H25B 107.4
C25 C26 C27 112.2(5)
C25 C26 H26A 109.2
C27 C26 H26A 109.2
C25 C26 H26B 109.2
C27 C26 H26B 109.2
H26A C26 H26B 107.9
C28 C27 C26 113.5(6)
C28 C27 H27A 108.9
C26 C27 H27A 108.9
C28 C27 H27B 108.9
C26 C27 H27B 108.9
H27A C27 H27B 107.7
C27 C28 H28A 109.5
C27 C28 H28B 109.5
H28A C28 H28B 109.5
C27 C28 H28C 109.5
H28A C28 H28C 109.5
H28B C28 H28C 109.5
Zr2 C29 H29A 109.5
Zr2 C29 H29B 109.5
H29A C29 H29B 109.5
Zr2 C29 H29C 109.5
H29A C29 H29C 109.5
H29B C29 H29C 109.5
Zr2 C30 H30A 109.5
Zr2 C30 H30B 109.5
H30A C30 H30B 109.5
Zr2 C30 H30C 109.5
H30A C30 H30C 109.5
H30B C30 H30C 109.5
Zr2 C31 H31A 109.5
Zr2 C31 H31B 109.5
H31A C31 H31B 109.5
Zr2 C31 H31C 109.5
H31A C31 H31C 109.5
H31B C31 H31C 109.5
C33 C32 H32A 109.5
C33 C32 H32B 109.5
H32A C32 H32B 109.5
C33 C32 H32C 109.5
H32A C32 H32C 109.5
H32B C32 H32C 109.5
N3 C33 C32 125.1(5)
N3 C33 C34 117.1(4)
C32 C33 C34 117.8(4)
N4 C34 C33 107.6(4)
N4 C34 C36 112.6(4)
C33 C34 C36 110.6(4)
N4 C34 C35 111.5(4)
C33 C34 C35 107.3(4)
C36 C34 C35 107.1(4)
C34 C35 H35A 109.5
C34 C35 H35B 109.5
H35A C35 H35B 109.5
C34 C35 H35C 109.5
H35A C35 H35C 109.5
H35B C35 H35C 109.5
C34 C36 H36A 109.5
C34 C36 H36B 109.5
H36A C36 H36B 109.5
C34 C36 H36C 109.5
H36A C36 H36C 109.5
H36B C36 H36C 109.5
C42 C37 C38 119.1(4)
C42 C37 N4 120.8(4)
C38 C37 N4 120.0(4)
C39 C38 C37 118.9(5)
C39 C38 C43 118.4(5)
C37 C38 C43 122.6(4)
C40 C39 C38 121.5(5)
C40 C39 H39 119.2
C38 C39 H39 119.2
C41 C40 C39 119.4(5)
C41 C40 H40 120.3
C39 C40 H40 120.3
C40 C41 C42 121.8(5)
C40 C41 H41 119.1
C42 C41 H41 119.1
C41 C42 C37 119.0(5)
C41 C42 C46 118.2(5)
C37 C42 C46 122.6(5)
C38 C43 C45 112.8(4)
C38 C43 C44 110.7(4)
C45 C43 C44 109.5(4)
C38 C43 H43 107.9
C45 C43 H43 107.9
C44 C43 H43 107.9
C43 C44 H44A 109.5
C43 C44 H44B 109.5
H44A C44 H44B 109.5
C43 C44 H44C 109.5
H44A C44 H44C 109.5
H44B C44 H44C 109.5
C43 C45 H45A 109.5
C43 C45 H45B 109.5
H45A C45 H45B 109.5
C43 C45 H45C 109.5
H45A C45 H45C 109.5
H45B C45 H45C 109.5
C42 C46 C48 113.0(5)
C42 C46 C47 110.9(4)
C48 C46 C47 109.5(5)
C42 C46 H46 107.7
C48 C46 H46 107.7
C47 C46 H46 107.7
C46 C47 H47A 109.5
C46 C47 H47B 109.5
H47A C47 H47B 109.5
C46 C47 H47C 109.5
H47A C47 H47C 109.5
H47B C47 H47C 109.5
C46 C48 H48A 109.5
C46 C48 H48B 109.5
H48A C48 H48B 109.5
C46 C48 H48C 109.5
H48A C48 H48C 109.5
H48B C48 H48C 109.5
N3 C49 C50 110.1(4)
N3 C49 H49A 109.7
C50 C49 H49A 109.7
N3 C49 H49B 109.7
C50 C49 H49B 109.7
H49A C49 H49B 108.2
C51 C50 C49 114.2(5)
C51 C50 H50A 108.7
C49 C50 H50A 108.7
C51 C50 H50B 108.7
C49 C50 H50B 108.7
H50A C50 H50B 107.6
C50 C51 C52 110.4(5)
C50 C51 H51A 109.6
C52 C51 H51A 109.6
C50 C51 H51B 109.6
C52 C51 H51B 109.6
H51A C51 H51B 108.1
C53 C52 C51 115.6(6)
C53 C52 H52A 108.4
C51 C52 H52A 108.4
C53 C52 H52B 108.4
C51 C52 H52B 108.4
H52A C52 H52B 107.5
C54 C53 C52 113.1(7)
C54 C53 H53A 109.0
C52 C53 H53A 109.0
C54 C53 H53B 109.0
C52 C53 H53B 109.0
H53A C53 H53B 107.8
C53 C54 C55 118.9(8)
C53 C54 C55' 100.6(11)
C53 C54 H54A 107.6
C55 C54 H54A 107.6
C53 C54 H54B 107.6
C55 C54 H54B 107.6
H54A C54 H54B 107.0
C54 C55 C56 109.9(10)
C54 C55 H55A 109.7
C56 C55 H55A 109.7
C54 C55 H55B 109.7
C56 C55 H55B 109.7
H55A C55 H55B 108.2
C55 C56 H56A 109.5
C55 C56 H56B 109.5
H56A C56 H56B 109.5
C55 C56 H56C 109.5
H56A C56 H56C 109.5
H56B C56 H56C 109.5
C56' C55' C54 103(2)
C56' C55' H55C 111.1
C54 C55' H55C 111.1
C56' C55' H55D 111.1
C54 C55' H55D 111.1
H55C C55' H55D 109.1
C55' C56' H56D 109.5
C55' C56' H56E 109.5
H56D C56' H56E 109.5
C55' C56' H56F 109.5
H56D C56' H56F 109.5
H56E C56' H56F 109.5

loop_
_geom_bond_atom_site_label_1
_geom_bond_atom_site_label_2
_geom_bond_distance
Zr1 N2 2.062(4)
Zr1 C3 2.245(6)
Zr1 C2 2.259(5)
Zr1 C1 2.366(4)
Zr1 N1 2.385(4)
Zr2 N4 2.060(4)
Zr2 C30 2.243(6)
Zr2 C29 2.259(5)
Zr2 C31 2.358(5)
Zr2 N3 2.394(4)
N1 C5 1.290(6)
N1 C21 1.473(6)
N2 C9 1.452(6)
N2 C6 1.485(6)
N3 C33 1.274(6)
N3 C49 1.482(6)
N4 C37 1.433(6)
N4 C34 1.486(6)
C1 H1A 0.9800
C1 H1B 0.9800
C1 H1C 0.9800
C2 H2A 0.9800
C2 H2B 0.9800
C2 H2C 0.9800
C3 H3A 0.9800
C3 H3B 0.9800
C3 H3C 0.9800
C4 C5 1.504(7)
C4 H4A 0.9800
C4 H4B 0.9800
C4 H4C 0.9800
C5 C6 1.514(7)
C6 C7 1.540(7)
C6 C8 1.544(7)
C7 H7A 0.9800
C7 H7B 0.9800
C7 H7C 0.9800
C8 H8A 0.9800
C8 H8B 0.9800
C8 H8C 0.9800
C9 C14 1.410(7)
C9 C10 1.420(7)
C10 C11 1.409(7)
C10 C18 1.510(7)
C11 C12 1.378(8)
C11 H11 0.9500
C12 C13 1.380(8)
C12 H12 0.9500
C13 C14 1.397(7)
C13 H13 0.9500
C14 C15 1.518(7)
C15 C16 1.535(7)
C15 C17 1.536(7)
C15 H15 1.0000
C16 H16A 0.9800
C16 H16B 0.9800
C16 H16C 0.9800
C17 H17A 0.9800
C17 H17B 0.9800
C17 H17C 0.9800
C18 C20 1.539(7)
C18 C19 1.548(7)
C18 H18 1.0000
C19 H19A 0.9800
C19 H19B 0.9800
C19 H19C 0.9800
C20 H20A 0.9800
C20 H20B 0.9800
C20 H20C 0.9800
C21 C22 1.524(7)
C21 H21A 0.9900
C21 H21B 0.9900
C22 C23 1.529(7)
C22 H22A 0.9900
C22 H22B 0.9900
C23 C24 1.514(7)
C23 H23A 0.9900
C23 H23B 0.9900
C24 C25 1.529(8)
C24 H24A 0.9900
C24 H24B 0.9900
C25 C26 1.512(8)
C25 H25A 0.9900
C25 H25B 0.9900
C26 C27 1.536(9)
C26 H26A 0.9900
C26 H26B 0.9900
C27 C28 1.504(8)
C27 H27A 0.9900
C27 H27B 0.9900
C28 H28A 0.9800
C28 H28B 0.9800
C28 H28C 0.9800
C29 H29A 0.9800
C29 H29B 0.9800
C29 H29C 0.9800
C30 H30A 0.9800
C30 H30B 0.9800
C30 H30C 0.9800
C31 H31A 0.9800
C31 H31B 0.9800
C31 H31C 0.9800
C32 C33 1.502(7)
C32 H32A 0.9800
C32 H32B 0.9800
C32 H32C 0.9800
C33 C34 1.516(7)
C34 C36 1.533(7)
C34 C35 1.545(7)
C35 H35A 0.9800
C35 H35B 0.9800
C35 H35C 0.9800
C36 H36A 0.9800
C36 H36B 0.9800
C36 H36C 0.9800
C37 C42 1.420(7)
C37 C38 1.426(7)
C38 C39 1.389(7)
C38 C43 1.521(7)
C39 C40 1.385(8)
C39 H39 0.9500
C40 C41 1.378(8)
C40 H40 0.9500
C41 C42 1.387(7)
C41 H41 0.9500
C42 C46 1.517(7)
C43 C45 1.534(7)
C43 C44 1.536(7)
C43 H43 1.0000
C44 H44A 0.9800
C44 H44B 0.9800
C44 H44C 0.9800
C45 H45A 0.9800
C45 H45B 0.9800
C45 H45C 0.9800
C46 C48 1.531(8)
C46 C47 1.531(7)
C46 H46 1.0000
C47 H47A 0.9800
C47 H47B 0.9800
C47 H47C 0.9800
C48 H48A 0.9800
C48 H48B 0.9800
C48 H48C 0.9800
C49 C50 1.529(8)
C49 H49A 0.9900
C49 H49B 0.9900
C50 C51 1.515(7)
C50 H50A 0.9900
C50 H50B 0.9900
C51 C52 1.536(8)
C51 H51A 0.9900
C51 H51B 0.9900
C52 C53 1.514(9)
C52 H52A 0.9900
C52 H52B 0.9900
C53 C54 1.468(11)
C53 H53A 0.9900
C53 H53B 0.9900
C54 C55 1.489(12)
C54 C55' 1.88(3)
C54 H54A 0.9900
C54 H54B 0.9900
C55 C56 1.510(19)
C55 H55A 0.9900
C55 H55B 0.9900
C56 H56A 0.9800
C56 H56B 0.9800
C56 H56C 0.9800
C55' C56' 1.37(4)
C55' H55C 0.9900
C55' H55D 0.9900
C56' H56D 0.9800
C56' H56E 0.9800
C56' H56F 0.9800

loop_
_geom_torsion_atom_site_label_1
_geom_torsion_atom_site_label_2
_geom_torsion_atom_site_label_3
_geom_torsion_atom_site_label_4
_geom_torsion
C21 N1 C5 C4 2.6(8)
Zr1 N1 C5 C4 -172.2(4)
C21 N1 C5 C6 -177.1(4)
Zr1 N1 C5 C6 8.1(6)
C9 N2 C6 C5 -177.6(4)
Zr1 N2 C6 C5 2.7(6)
C9 N2 C6 C7 -56.4(6)
Zr1 N2 C6 C7 123.9(4)
C9 N2 C6 C8 64.7(5)
Zr1 N2 C6 C8 -115.0(4)
N1 C5 C6 N2 -6.9(6)
C4 C5 C6 N2 173.3(4)
N1 C5 C6 C7 -130.0(5)
C4 C5 C6 C7 50.2(6)
N1 C5 C6 C8 113.5(5)
C4 C5 C6 C8 -66.2(6)
C6 N2 C9 C14 -92.5(5)
Zr1 N2 C9 C14 87.2(4)
C6 N2 C9 C10 91.9(5)
Zr1 N2 C9 C10 -88.3(4)
C14 C9 C10 C11 4.1(7)
N2 C9 C10 C11 179.7(4)
C14 C9 C10 C18 -172.0(4)
N2 C9 C10 C18 3.5(7)
C9 C10 C11 C12 0.3(7)
C18 C10 C11 C12 176.7(4)
C10 C11 C12 C13 -3.3(8)
C11 C12 C13 C14 1.8(8)
C12 C13 C14 C9 2.7(7)
C12 C13 C14 C15 -173.2(5)
C10 C9 C14 C13 -5.6(7)
N2 C9 C14 C13 178.9(4)
C10 C9 C14 C15 170.0(4)
N2 C9 C14 C15 -5.5(7)
C13 C14 C15 C16 -55.3(6)
C9 C14 C15 C16 129.1(5)
C13 C14 C15 C17 67.6(6)
C9 C14 C15 C17 -108.0(5)
C11 C10 C18 C20 -67.2(6)
C9 C10 C18 C20 109.0(5)
C11 C10 C18 C19 56.4(6)
C9 C10 C18 C19 -127.4(5)
C5 N1 C21 C22 75.0(6)
Zr1 N1 C21 C22 -110.4(4)
N1 C21 C22 C23 176.2(4)
C21 C22 C23 C24 165.9(5)
C22 C23 C24 C25 -175.8(5)
C23 C24 C25 C26 170.3(5)
C24 C25 C26 C27 179.6(5)
C25 C26 C27 C28 168.7(6)
C49 N3 C33 C32 -5.4(8)
Zr2 N3 C33 C32 171.3(4)
C49 N3 C33 C34 173.7(4)
Zr2 N3 C33 C34 -9.6(6)
C37 N4 C34 C33 179.8(4)
Zr2 N4 C34 C33 -4.5(6)
C37 N4 C34 C36 57.7(6)
Zr2 N4 C34 C36 -126.6(4)
C37 N4 C34 C35 -62.7(5)
Zr2 N4 C34 C35 112.9(4)
N3 C33 C34 N4 9.0(6)
C32 C33 C34 N4 -171.9(4)
N3 C33 C34 C36 132.4(5)
C32 C33 C34 C36 -48.5(6)
N3 C33 C34 C35 -111.1(5)
C32 C33 C34 C35 68.0(6)
C34 N4 C37 C42 91.9(5)
Zr2 N4 C37 C42 -84.3(5)
C34 N4 C37 C38 -92.3(5)
Zr2 N4 C37 C38 91.5(5)
C42 C37 C38 C39 -3.9(7)
N4 C37 C38 C39 -179.8(4)
C42 C37 C38 C43 173.3(4)
N4 C37 C38 C43 -2.7(7)
C37 C38 C39 C40 0.0(7)
C43 C38 C39 C40 -177.3(5)
C38 C39 C40 C41 2.3(8)
C39 C40 C41 C42 -0.5(8)
C40 C41 C42 C37 -3.4(7)
C40 C41 C42 C46 171.9(5)
C38 C37 C42 C41 5.5(7)
N4 C37 C42 C41 -178.6(4)
C38 C37 C42 C46 -169.5(4)
N4 C37 C42 C46 6.4(7)
C39 C38 C43 C45 -55.6(6)
C37 C38 C43 C45 127.2(5)
C39 C38 C43 C44 67.5(6)
C37 C38 C43 C44 -109.7(5)
C41 C42 C46 C48 55.6(6)
C37 C42 C46 C48 -129.3(5)
C41 C42 C46 C47 -67.8(6)
C37 C42 C46 C47 107.2(5)
C33 N3 C49 C50 -79.5(6)
Zr2 N3 C49 C50 104.0(4)
N3 C49 C50 C51 -178.8(5)
C49 C50 C51 C52 177.5(5)
C50 C51 C52 C53 -178.5(6)
C51 C52 C53 C54 -66.4(9)
C52 C53 C54 C55 -163.7(8)
C52 C53 C54 C55' 175.6(13)
C53 C54 C55 C56 -66.7(14)
C53 C54 C55' C56' -168(2)
